data_7715987
loop_
_publ_author_name
'Uttendorfer, Maria K.'
'Hierlmeier, Gabriele'
'Bal&#xe1;zs, G&#xe1;bor'
'Wolf, Robert'

_publ_section_title
;
 Access to 1,2,3-triphospholide ligands by reduction of
 di-<i>tert</i>-butyldiphosphatetrahedrane.
;
_journal_issue 24
_journal_name_full 'Dalton transactions (Cambridge, England : 2003)'
_journal_page_first 10113
_journal_page_last 10119
_journal_paper_doi 10.1039/d4dt01067a
_journal_volume 53
_journal_year 2024
_chemical_formula_moiety 'C20 H36 P6'
_chemical_formula_sum 'C20 H36 P6'
_chemical_formula_weight 462.31
_chemical_name_systematic tBu4C4P6
_space_group_crystal_system monoclinic
_space_group_IT_number 15
_space_group_name_Hall '-C 2yc'
_space_group_name_H-M_alt 'C 1 2/c 1'
_atom_sites_solution_hydrogens geom
_atom_sites_solution_primary dual
_audit_creation_date 2024-04-04
_audit_creation_method
;
Olex2 1.5-alpha
(compiled 2024.02.16 svn.r378c4104 for OlexSys, GUI svn.r6928)
;
_audit_update_record
;
2024-04-05 deposited with the CCDC.	2024-05-08 downloaded from the CCDC.
;
_cell_angle_alpha 90
_cell_angle_beta 112.755(3)
_cell_angle_gamma 90
_cell_formula_units_Z 8
_cell_length_a 19.2177(5)
_cell_length_b 12.5176(3)
_cell_length_c 22.1442(6)
_cell_measurement_reflns_used 8453
_cell_measurement_temperature 123.00(10)
_cell_measurement_theta_max 74.7690
_cell_measurement_theta_min 4.3280
_cell_volume 4912.4(2)
_computing_cell_refinement 'CrysAlisPro 1.171.43.36a (Rigaku OD, 2022)'
_computing_data_collection 'CrysAlisPro system (CCD 42.92a 64-bit (release 29-05-2023))'
_computing_data_reduction 'CrysAlisPro 1.171.43.36a (Rigaku OD, 2022)'
_computing_molecular_graphics 'Olex2 1.5-alpha (Dolomanov et al., 2009)'
_computing_publication_material 'Olex2 1.5-alpha (Dolomanov et al., 2009)'
_computing_structure_refinement 'SHELXL 2016/6 (Sheldrick, 2015)'
_computing_structure_solution 'SHELXT  (Sheldrick, 2015)'
_diffrn_ambient_environment N~2~
_diffrn_ambient_temperature 123.00(10)
_diffrn_detector 'Hybrid Pixel Array Detector'
_diffrn_detector_area_resol_mean 10.0000
_diffrn_detector_type 'HyPix-Arc 150'
_diffrn_measured_fraction_theta_full 1.000
_diffrn_measured_fraction_theta_max 0.982
_diffrn_measurement_details
;
List of Runs (angles in degrees, time in seconds):

  # Type    Start    End  Width  t~exp~   \w     \q     \k     \f   Frames
#--------------------------------------------------------------------------
  1  \w     34.00  59.00   0.50    1.42    --   62.92  15.00 -30.00   50
  2  \w     28.00  57.00   0.50    1.42    --   62.92 -95.00  90.00   58
  3  \w     68.00 107.00   0.50    1.42    --   62.92  15.00 -30.00   78
  4  \w     26.00  68.00   0.50    1.42    --   62.92 -95.00-150.00   84
  5  \w     26.00  51.00   0.50    1.42    --   62.92 -95.00  60.00   50
  6  \w    -60.00 -25.00   0.50    1.42    --  -63.82 125.00 -60.00   70
  7  \w   -106.00 -70.00   0.50    1.42    --  -63.82 -15.00 150.00   72
  8  \w    -74.00 -24.00   0.50    1.42    --  -63.82 125.00  90.00  100
  9  \w    -97.00 -54.00   0.50    1.42    --  -73.68 125.00-180.00   86
 10  \w   -100.00 -68.00   0.50    1.42    --  -73.68 125.00  60.00   64
 11  \w   -117.00 -47.00   0.50    1.42    --  -73.68 -15.00-120.00  140
 12  \w   -110.00 -40.00   0.50    1.42    --  -73.68   0.00 -30.00  140
 13  \w   -100.00 -38.00   0.50    1.42    --  -73.68 125.00 -90.00  124
 14  \w     42.00  68.00   0.50    1.42    --   75.56 -95.00-120.00   52
 15  \w     40.00  65.00   0.50    1.42    --   75.87 -95.00 150.00   50
 16  \w     42.00  68.00   0.50    1.42    --   75.87 -95.00-180.00   52
 17  \w     52.00  77.00   0.50    1.42    --   75.87  15.00 -30.00   50
 18  \w    -73.00 -46.00   0.50    1.42    --  -76.65 -15.00  90.00   54
 19  \w   -114.00 -88.00   0.50    1.42    --  -78.25-172.00 -55.85   52
 20  \w   -111.00 -80.00   0.50    1.42    --  -78.25 -86.00-149.68   62
 21  \w    -69.00 -43.00   0.50    1.42    --  -78.25  89.00  58.97   52
 22  \w   -112.00 -76.00   0.50    1.42    --  -78.25 135.00  -7.59   72
 23  \w    -64.00 -37.00   0.50    1.42    --  -78.25 120.00  61.17   54
 24  \w    -88.00 -62.00   0.50    1.42    --  -78.25 121.00 -35.80   52
 25  \w   -103.00 -77.00   0.50    1.42    --  -78.25 140.00 147.91   52
 26  \w   -112.00 -86.00   0.50    1.42    --  -78.25 135.00-151.69   52
 27  \w    -92.00 -66.00   0.50    1.42    --  -78.25 115.00 168.52   52
 28  \w    -74.00 -48.00   0.50    1.42    --  -78.25 125.00 -90.85   52
 29  \w   -112.00 -81.00   0.50    1.42    --  -78.25 135.00-177.57   62
 30  \w    -67.00 -40.00   0.50    1.42    --  -78.25 135.00-177.57   54
 31  \w   -103.00 -58.00   0.50    1.42    --  -78.25 122.00 136.84   90
 32  \w   -112.00 -87.00   0.50    1.42    --  -78.25 -33.00 -26.81   50
 33  \w   -102.00 -74.00   0.50    1.42    --  -78.25 120.00  61.17   56
 34  \w    -66.00 -38.00   0.50    1.42    --  -78.25 110.00-144.96   56
 35  \w   -113.00 -62.00   0.50    1.42    --  -78.25 137.00 -75.36  102
 36  \w    -89.00 -41.00   0.50    1.42    --  -78.25 118.00-137.77   96
 37  \w   -100.00 -51.00   0.50    1.42    --  -78.25 116.00  55.86   98
 38  \w   -108.00 -82.00   0.50    1.42    --  -78.25 131.00  67.58   52
 39  \w   -104.00 -59.00   0.50    1.42    --  -78.25 123.00 104.06   90
 40  \w   -105.00 -80.00   0.50    1.42    --  -78.25 125.00 -90.85   50
 41  \w    -80.00 -45.00   0.50    1.42    --  -78.25-172.00 -55.85   70
 42  \w     59.00 125.00   0.50    1.42    --   79.75  19.00-151.64  132
 43  \w     40.00  68.00   0.50    1.42    --   79.75 -64.00  -4.88   56
 44  \w     58.00 101.00   0.50    1.42    --   79.75  20.00  -0.26   86
 45  \w     91.00 123.00   0.50    1.42    --   79.75  21.00  78.60   64
 46  \w     65.00 101.00   0.50    1.42    --   79.75  22.00  51.17   72
 47  \w     65.00 111.00   0.50    1.42    --   79.75  22.00 136.70   92
 48  \w     40.00  70.00   0.50    1.42    --   79.75  -4.00 -52.45   60
 49  \w     44.00 110.00   0.50    1.42    --   79.75   0.00 162.79  132
 50  \w     56.00  86.00   0.50    1.42    --   79.75-111.00 -43.15   60
 51  \w     47.00  83.00   0.50    1.42    --   79.75  -4.00-129.61   72
 52  \w     71.00 109.00   0.50    1.42    --   79.75-128.00  76.96   76
 53  \w     43.00  68.00   0.50    1.42    --   79.75-128.00  76.96   50
;
_diffrn_measurement_device 'four-circle diffractometer'
_diffrn_measurement_device_type 'XtaLAB Synergy R, DW system, HyPix-Arc 150'
_diffrn_measurement_method '\w scans'
_diffrn_orient_matrix_type 'CrysAlisPro convention (1999,Acta A55,543-557)'
_diffrn_orient_matrix_UB_11 -0.0545368000
_diffrn_orient_matrix_UB_12 0.0803719000
_diffrn_orient_matrix_UB_13 -0.0478477000
_diffrn_orient_matrix_UB_21 0.0533296000
_diffrn_orient_matrix_UB_22 0.0097412000
_diffrn_orient_matrix_UB_23 -0.0367604000
_diffrn_orient_matrix_UB_31 -0.0416706000
_diffrn_orient_matrix_UB_32 -0.0926615000
_diffrn_orient_matrix_UB_33 -0.0453337000
_diffrn_radiation_monochromator mirror
_diffrn_radiation_probe x-ray
_diffrn_radiation_type 'Cu K\a'
_diffrn_radiation_wavelength 1.54184
_diffrn_reflns_av_R_equivalents 0.0389
_diffrn_reflns_av_unetI/netI 0.0281
_diffrn_reflns_Laue_measured_fraction_full 1.000
_diffrn_reflns_Laue_measured_fraction_max 0.982
_diffrn_reflns_limit_h_max 24
_diffrn_reflns_limit_h_min -23
_diffrn_reflns_limit_k_max 15
_diffrn_reflns_limit_k_min -15
_diffrn_reflns_limit_l_max 27
_diffrn_reflns_limit_l_min -27
_diffrn_reflns_number 39101
_diffrn_reflns_point_group_measured_fraction_full 1.000
_diffrn_reflns_point_group_measured_fraction_max 0.982
_diffrn_reflns_theta_full 67.684
_diffrn_reflns_theta_max 75.400
_diffrn_reflns_theta_min 4.324
_diffrn_source 'Rotating-anode X-ray tube'
_diffrn_source_type 'Rigaku (Cu) X-ray Source'
_exptl_absorpt_coefficient_mu 4.088
_exptl_absorpt_correction_T_max 1.000
_exptl_absorpt_correction_T_min 0.738
_exptl_absorpt_correction_type gaussian
_exptl_absorpt_process_details
;
CrysAlisPro 1.171.43.36a (Rigaku Oxford Diffraction, 2022)
Numerical absorption correction based on gaussian integration over
a multifaceted crystal model
Empirical absorption correction using spherical harmonics,
implemented in SCALE3 ABSPACK scaling algorithm.
;
_exptl_crystal_colour 'clear brownish colourless'
_exptl_crystal_colour_lustre clear
_exptl_crystal_colour_modifier brownish
_exptl_crystal_colour_primary colourless
_exptl_crystal_density_diffrn 1.250
_exptl_crystal_description plate
_exptl_crystal_F_000 1968
_exptl_crystal_recrystallization_method 'Re-crystallisation from solvent: n-pentane'
_exptl_crystal_size_max 0.097
_exptl_crystal_size_mid 0.072
_exptl_crystal_size_min 0.029
_refine_diff_density_max 0.955
_refine_diff_density_min -0.336
_refine_diff_density_rms 0.068
_refine_ls_extinction_method none
_refine_ls_goodness_of_fit_ref 1.041
_refine_ls_hydrogen_treatment constr
_refine_ls_matrix_type full
_refine_ls_number_parameters 247
_refine_ls_number_reflns 5007
_refine_ls_number_restraints 0
_refine_ls_restrained_S_all 1.041
_refine_ls_R_factor_all 0.0471
_refine_ls_R_factor_gt 0.0411
_refine_ls_shift/su_max 0.001
_refine_ls_shift/su_mean 0.000
_refine_ls_structure_factor_coef Fsqd
_refine_ls_weighting_details 'w=1/[\s^2^(Fo^2^)+(0.0734P)^2^+4.2853P] where P=(Fo^2^+2Fc^2^)/3'
_refine_ls_weighting_scheme calc
_refine_ls_wR_factor_gt 0.1128
_refine_ls_wR_factor_ref 0.1174
_reflns_Friedel_coverage 0.000
_reflns_number_gt 4366
_reflns_number_total 5007
_reflns_threshold_expression 'I > 2\s(I)'
_cod_data_source_file d4dt01067a2.cif
_cod_data_source_block mu321_2_mc
_cod_depositor_comments 'Adding full bibliography for 7715982--7715988.cif.'
_cod_database_code 7715987
_shelx_shelxl_version_number 2016/6
_chemical_oxdiff_formula 'C20 H36 P6'
_shelx_space_group_comment
;
The symmetry employed for this shelxl refinement is uniquely defined
by the following loop, which should always be used as a source of
symmetry information in preference to the above space-group names.
They are only intended as comments.
;
_olex2_refinement_description
;
1. Fixed Uiso
 At 1.5 times of:
  All C(H,H,H) groups
2.a Idealised Me refined as rotating group:
 C8(H8A,H8B,H8C), C14(H14A,H14B,H14C), C15(H15A,H15B,H15C), C6(H6A,H6B,H6C),
 C18(H18A,H18B,H18C), C16(H16A,H16B,H16C), C7(H7A,H7B,H7C), C11(H11A,H11B,H11C),
  C10(H10A,H10B,H10C), C19(H19A,H19B,H19C), C20(H20A,H20B,H20C), C12(H12A,H12B,
 H12C)
;
_olex2_submission_special_instructions 'No special instructions were received'
_oxdiff_exptl_absorpt_empirical_details
;
Empirical correction (ABSPACK) includes:
- Absorption correction using spherical harmonics
- Frame scaling
;
_oxdiff_exptl_absorpt_empirical_full_max 1.239
_oxdiff_exptl_absorpt_empirical_full_min 0.756

loop_
_space_group_symop_operation_xyz
'x, y, z'
'-x, y, -z+1/2'
'x+1/2, y+1/2, z'
'-x+1/2, y+1/2, -z+1/2'
'-x, -y, -z'
'x, -y, z-1/2'
'-x+1/2, -y+1/2, -z'
'x+1/2, -y+1/2, z-1/2'

loop_
_atom_site_label
_atom_site_type_symbol
_atom_site_fract_x
_atom_site_fract_y
_atom_site_fract_z
_atom_site_U_iso_or_equiv
_atom_site_adp_type
_atom_site_occupancy
_atom_site_site_symmetry_order
_atom_site_calc_flag
_atom_site_refinement_flags_posn
_atom_site_refinement_flags_adp
_atom_site_refinement_flags_occupancy
_atom_site_disorder_assembly
_atom_site_disorder_group
P1 P 0.76794(3) 0.40955(4) 0.62345(3) 0.03021(14) Uani 1 1 d . . . . .
P2 P 0.69482(3) 0.30020(4) 0.55026(3) 0.03232(14) Uani 1 1 d . . . . .
P6 P 0.69721(3) 0.55762(4) 0.60155(3) 0.03465(15) Uani 1 1 d . . . . .
P3 P 0.68697(3) 0.41398(5) 0.47168(3) 0.03317(15) Uani 1 1 d . . . . .
P4 P 0.58353(3) 0.37269(5) 0.54082(3) 0.03574(15) Uani 1 1 d . . . . .
P5 P 0.61426(3) 0.52195(5) 0.50427(3) 0.04030(16) Uani 1 1 d . . . . .
C1 C 0.82307(11) 0.44670(16) 0.57283(10) 0.0291(4) Uani 1 1 d . . . . .
C2 C 0.78189(11) 0.47609(15) 0.50968(10) 0.0275(4) Uani 1 1 d . . . . .
C13 C 0.57732(12) 0.33080(17) 0.66511(11) 0.0334(4) Uani 1 1 d . . . . .
C5 C 0.79954(13) 0.55481(17) 0.46337(11) 0.0341(5) Uani 1 1 d . . . . .
C3 C 0.60076(11) 0.41623(17) 0.62526(10) 0.0305(4) Uani 1 1 d . . . . .
C4 C 0.63343(12) 0.51440(17) 0.64282(11) 0.0328(4) Uani 1 1 d . . . . .
C8 C 0.83581(14) 0.49901(19) 0.42110(12) 0.0397(5) Uani 1 1 d . . . . .
H8A H 0.885433 0.471139 0.449281 0.060 Uiso 1 1 calc R U . . .
H8B H 0.841647 0.550339 0.389967 0.060 Uiso 1 1 calc R U . . .
H8C H 0.803499 0.439927 0.397043 0.060 Uiso 1 1 calc R U . . .
C17 C 0.63288(14) 0.59684(18) 0.69491(11) 0.0375(5) Uani 1 1 d . . . . .
C14 C 0.49486(13) 0.3422(2) 0.65720(12) 0.0411(5) Uani 1 1 d . . . . .
H14A H 0.487177 0.412760 0.672755 0.062 Uiso 1 1 calc R U . . .
H14B H 0.482846 0.286718 0.682896 0.062 Uiso 1 1 calc R U . . .
H14C H 0.461809 0.334314 0.610908 0.062 Uiso 1 1 calc R U . . .
C9 C 0.90898(12) 0.44631(19) 0.61434(11) 0.0381(5) Uani 1 1 d . . . . .
C15 C 0.58606(15) 0.21870(19) 0.64026(14) 0.0460(6) Uani 1 1 d . . . . .
H15A H 0.550138 0.210283 0.594890 0.069 Uiso 1 1 calc R U . . .
H15B H 0.576009 0.164512 0.667798 0.069 Uiso 1 1 calc R U . . .
H15C H 0.637586 0.209966 0.642271 0.069 Uiso 1 1 calc R U . . .
C6 C 0.72453(15) 0.6036(2) 0.41532(13) 0.0472(6) Uani 1 1 d . . . . .
H6A H 0.692954 0.547140 0.387412 0.071 Uiso 1 1 calc R U . . .
H6B H 0.735288 0.657451 0.387961 0.071 Uiso 1 1 calc R U . . .
H6C H 0.697883 0.637244 0.440184 0.071 Uiso 1 1 calc R U . . .
C18 C 0.56632(17) 0.5866(2) 0.71618(14) 0.0500(6) Uani 1 1 d . . . . .
H18A H 0.518935 0.588885 0.677497 0.075 Uiso 1 1 calc R U . . .
H18B H 0.567505 0.645817 0.745533 0.075 Uiso 1 1 calc R U . . .
H18C H 0.569884 0.518649 0.739141 0.075 Uiso 1 1 calc R U . . .
C16 C 0.63125(14) 0.3309(2) 0.73761(12) 0.0431(5) Uani 1 1 d . . . . .
H16A H 0.683329 0.323291 0.740856 0.065 Uiso 1 1 calc R U . . .
H16B H 0.618756 0.271143 0.760209 0.065 Uiso 1 1 calc R U . . .
H16C H 0.626020 0.398306 0.757966 0.065 Uiso 1 1 calc R U . . .
C7 C 0.84641(17) 0.65042(18) 0.50107(13) 0.0466(6) Uani 1 1 d . . . . .
H7A H 0.821555 0.683233 0.527635 0.070 Uiso 1 1 calc R U . . .
H7B H 0.850713 0.703088 0.469952 0.070 Uiso 1 1 calc R U . . .
H7C H 0.896872 0.625930 0.529671 0.070 Uiso 1 1 calc R U . . .
C11 C 0.92769(14) 0.3429(2) 0.65605(14) 0.0515(7) Uani 1 1 d . . . . .
H11A H 0.902036 0.344333 0.686637 0.077 Uiso 1 1 calc R U . . .
H11B H 0.982329 0.338199 0.680700 0.077 Uiso 1 1 calc R U . . .
H11C H 0.910549 0.280652 0.627200 0.077 Uiso 1 1 calc R U . . .
C10 C 0.95919(13) 0.4407(2) 0.57501(14) 0.0483(6) Uani 1 1 d . . . . .
H10A H 0.944439 0.379095 0.545420 0.072 Uiso 1 1 calc R U . . .
H10B H 1.012030 0.433060 0.605070 0.072 Uiso 1 1 calc R U . . .
H10C H 0.953250 0.506319 0.549354 0.072 Uiso 1 1 calc R U . . .
C19 C 0.62491(19) 0.70934(19) 0.66461(15) 0.0553(7) Uani 1 1 d . . . . .
H19A H 0.670681 0.726931 0.657222 0.083 Uiso 1 1 calc R U . . .
H19B H 0.617708 0.761763 0.694556 0.083 Uiso 1 1 calc R U . . .
H19C H 0.581266 0.710844 0.622794 0.083 Uiso 1 1 calc R U . . .
C20 C 0.70762(17) 0.5929(2) 0.75444(13) 0.0528(7) Uani 1 1 d . . . . .
H20A H 0.712927 0.523116 0.775851 0.079 Uiso 1 1 calc R U . . .
H20B H 0.708317 0.649290 0.785354 0.079 Uiso 1 1 calc R U . . .
H20C H 0.749502 0.603687 0.740256 0.079 Uiso 1 1 calc R U . . .
C12 C 0.92949(16) 0.5427(2) 0.66115(13) 0.0540(7) Uani 1 1 d . . . . .
H12A H 0.919733 0.608992 0.635646 0.081 Uiso 1 1 calc R U . . .
H12B H 0.983039 0.539103 0.689990 0.081 Uiso 1 1 calc R U . . .
H12C H 0.898763 0.541446 0.687626 0.081 Uiso 1 1 calc R U . . .

loop_
_atom_site_aniso_label
_atom_site_aniso_U_11
_atom_site_aniso_U_22
_atom_site_aniso_U_33
_atom_site_aniso_U_23
_atom_site_aniso_U_13
_atom_site_aniso_U_12
P1 0.0288(3) 0.0324(3) 0.0308(3) 0.0026(2) 0.0130(2) -0.0013(2)
P2 0.0324(3) 0.0276(3) 0.0427(3) -0.0052(2) 0.0209(2) -0.0024(2)
P6 0.0461(3) 0.0268(3) 0.0411(3) -0.0007(2) 0.0279(3) 0.0009(2)
P3 0.0303(3) 0.0410(3) 0.0303(3) -0.0031(2) 0.0140(2) 0.0015(2)
P4 0.0281(3) 0.0469(3) 0.0346(3) -0.0052(2) 0.0147(2) 0.0001(2)
P5 0.0403(3) 0.0485(4) 0.0376(3) 0.0108(2) 0.0211(3) 0.0170(3)
C1 0.0293(10) 0.0260(9) 0.0344(10) -0.0015(8) 0.0151(8) -0.0018(8)
C2 0.0330(10) 0.0229(9) 0.0316(10) -0.0010(7) 0.0179(8) 0.0024(8)
C13 0.0314(10) 0.0335(11) 0.0402(11) -0.0003(9) 0.0192(9) -0.0017(8)
C5 0.0455(12) 0.0289(10) 0.0361(11) 0.0025(8) 0.0247(10) 0.0038(9)
C3 0.0283(10) 0.0342(10) 0.0327(10) -0.0010(8) 0.0160(8) 0.0028(8)
C4 0.0382(11) 0.0315(10) 0.0356(11) 0.0020(8) 0.0217(9) 0.0069(9)
C8 0.0507(14) 0.0368(11) 0.0426(12) 0.0019(10) 0.0302(11) 0.0032(10)
C17 0.0504(13) 0.0319(11) 0.0409(12) -0.0056(9) 0.0293(11) -0.0015(9)
C14 0.0366(12) 0.0470(13) 0.0461(13) 0.0017(10) 0.0230(10) -0.0001(10)
C9 0.0276(10) 0.0458(13) 0.0385(11) 0.0037(10) 0.0103(9) -0.0057(9)
C15 0.0543(14) 0.0362(12) 0.0599(15) -0.0035(11) 0.0356(13) -0.0043(11)
C6 0.0573(15) 0.0438(13) 0.0474(14) 0.0160(11) 0.0279(12) 0.0157(11)
C18 0.0672(17) 0.0401(13) 0.0627(16) -0.0073(11) 0.0470(15) 0.0016(12)
C16 0.0442(13) 0.0423(13) 0.0445(13) 0.0071(10) 0.0189(11) -0.0009(10)
C7 0.0709(17) 0.0263(10) 0.0511(14) 0.0011(10) 0.0329(13) -0.0064(11)
C11 0.0317(12) 0.0652(17) 0.0547(15) 0.0202(13) 0.0133(11) 0.0063(11)
C10 0.0288(11) 0.0643(17) 0.0533(15) 0.0082(12) 0.0174(11) -0.0002(11)
C19 0.084(2) 0.0315(12) 0.0744(18) 0.0012(12) 0.0574(17) 0.0094(12)
C20 0.0638(17) 0.0510(15) 0.0474(14) -0.0128(12) 0.0255(13) -0.0111(13)
C12 0.0490(15) 0.0665(18) 0.0439(14) -0.0098(13) 0.0150(12) -0.0232(13)

loop_
_atom_type_symbol
_atom_type_description
_atom_type_scat_dispersion_real
_atom_type_scat_dispersion_imag
_atom_type_scat_source
C C 0.0181 0.0091 'International Tables Vol C Tables 4.2.6.8 and 6.1.1.4'
H H 0.0000 0.0000 'International Tables Vol C Tables 4.2.6.8 and 6.1.1.4'
P P 0.2955 0.4335 'International Tables Vol C Tables 4.2.6.8 and 6.1.1.4'

loop_
_exptl_crystal_face_index_h
_exptl_crystal_face_index_k
_exptl_crystal_face_index_l
_exptl_crystal_face_perp_dist
2 8 0 0.0224
-4 -2 -10 0.0509
0 -8 4 0.0308
4 2 10 0.0232
12 0 -10 0.0171
-12 0 10 0.0095

loop_
_geom_angle_atom_site_label_1
_geom_angle_atom_site_label_2
_geom_angle_atom_site_label_3
_geom_angle
_geom_angle_site_symmetry_1
_geom_angle_site_symmetry_3
_geom_angle_publ_flag
P2 P1 P6 101.35(3) . . ?
C1 P1 P2 93.58(7) . . ?
C1 P1 P6 95.82(7) . . ?
P1 P2 P3 90.50(3) . . ?
P1 P2 P4 97.60(3) . . ?
P3 P2 P4 83.93(3) . . ?
P5 P6 P1 101.29(3) . . ?
C4 P6 P1 96.46(7) . . ?
C4 P6 P5 93.26(7) . . ?
P2 P3 P5 89.78(3) . . ?
C2 P3 P2 99.04(7) . . ?
C2 P3 P5 103.05(6) . . ?
P5 P4 P2 89.77(3) . . ?
C3 P4 P2 103.42(7) . . ?
C3 P4 P5 98.78(7) . . ?
P6 P5 P3 97.62(3) . . ?
P6 P5 P4 90.47(3) . . ?
P4 P5 P3 84.07(3) . . ?
C2 C1 P1 116.22(15) . . ?
C2 C1 C9 132.23(19) . . ?
C9 C1 P1 111.33(14) . . ?
C1 C2 P3 115.47(15) . . ?
C1 C2 C5 131.33(19) . . ?
C5 C2 P3 113.18(15) . . ?
C14 C13 C3 112.58(18) . . ?
C14 C13 C15 107.14(19) . . ?
C14 C13 C16 111.64(18) . . ?
C15 C13 C3 109.11(17) . . ?
C16 C13 C3 111.39(18) . . ?
C16 C13 C15 104.55(19) . . ?
C8 C5 C2 112.40(17) . . ?
C8 C5 C6 106.40(19) . . ?
C8 C5 C7 112.1(2) . . ?
C6 C5 C2 108.76(18) . . ?
C7 C5 C2 111.58(18) . . ?
C7 C5 C6 105.1(2) . . ?
C13 C3 P4 113.07(15) . . ?
C4 C3 P4 115.81(16) . . ?
C4 C3 C13 131.09(19) . . ?
C3 C4 P6 115.92(15) . . ?
C3 C4 C17 132.50(19) . . ?
C17 C4 P6 111.43(15) . . ?
C5 C8 H8A 109.5 . . ?
C5 C8 H8B 109.5 . . ?
C5 C8 H8C 109.5 . . ?
H8A C8 H8B 109.5 . . ?
H8A C8 H8C 109.5 . . ?
H8B C8 H8C 109.5 . . ?
C18 C17 C4 114.9(2) . . ?
C18 C17 C19 104.8(2) . . ?
C19 C17 C4 108.19(19) . . ?
C20 C17 C4 110.19(19) . . ?
C20 C17 C18 110.5(2) . . ?
C20 C17 C19 107.9(2) . . ?
C13 C14 H14A 109.5 . . ?
C13 C14 H14B 109.5 . . ?
C13 C14 H14C 109.5 . . ?
H14A C14 H14B 109.5 . . ?
H14A C14 H14C 109.5 . . ?
H14B C14 H14C 109.5 . . ?
C1 C9 C11 107.75(18) . . ?
C10 C9 C1 115.10(19) . . ?
C10 C9 C11 104.4(2) . . ?
C10 C9 C12 111.4(2) . . ?
C12 C9 C1 109.5(2) . . ?
C12 C9 C11 108.3(2) . . ?
C13 C15 H15A 109.5 . . ?
C13 C15 H15B 109.5 . . ?
C13 C15 H15C 109.5 . . ?
H15A C15 H15B 109.5 . . ?
H15A C15 H15C 109.5 . . ?
H15B C15 H15C 109.5 . . ?
C5 C6 H6A 109.5 . . ?
C5 C6 H6B 109.5 . . ?
C5 C6 H6C 109.5 . . ?
H6A C6 H6B 109.5 . . ?
H6A C6 H6C 109.5 . . ?
H6B C6 H6C 109.5 . . ?
C17 C18 H18A 109.5 . . ?
C17 C18 H18B 109.5 . . ?
C17 C18 H18C 109.5 . . ?
H18A C18 H18B 109.5 . . ?
H18A C18 H18C 109.5 . . ?
H18B C18 H18C 109.5 . . ?
C13 C16 H16A 109.5 . . ?
C13 C16 H16B 109.5 . . ?
C13 C16 H16C 109.5 . . ?
H16A C16 H16B 109.5 . . ?
H16A C16 H16C 109.5 . . ?
H16B C16 H16C 109.5 . . ?
C5 C7 H7A 109.5 . . ?
C5 C7 H7B 109.5 . . ?
C5 C7 H7C 109.5 . . ?
H7A C7 H7B 109.5 . . ?
H7A C7 H7C 109.5 . . ?
H7B C7 H7C 109.5 . . ?
C9 C11 H11A 109.5 . . ?
C9 C11 H11B 109.5 . . ?
C9 C11 H11C 109.5 . . ?
H11A C11 H11B 109.5 . . ?
H11A C11 H11C 109.5 . . ?
H11B C11 H11C 109.5 . . ?
C9 C10 H10A 109.5 . . ?
C9 C10 H10B 109.5 . . ?
C9 C10 H10C 109.5 . . ?
H10A C10 H10B 109.5 . . ?
H10A C10 H10C 109.5 . . ?
H10B C10 H10C 109.5 . . ?
C17 C19 H19A 109.5 . . ?
C17 C19 H19B 109.5 . . ?
C17 C19 H19C 109.5 . . ?
H19A C19 H19B 109.5 . . ?
H19A C19 H19C 109.5 . . ?
H19B C19 H19C 109.5 . . ?
C17 C20 H20A 109.5 . . ?
C17 C20 H20B 109.5 . . ?
C17 C20 H20C 109.5 . . ?
H20A C20 H20B 109.5 . . ?
H20A C20 H20C 109.5 . . ?
H20B C20 H20C 109.5 . . ?
C9 C12 H12A 109.5 . . ?
C9 C12 H12B 109.5 . . ?
C9 C12 H12C 109.5 . . ?
H12A C12 H12B 109.5 . . ?
H12A C12 H12C 109.5 . . ?
H12B C12 H12C 109.5 . . ?

loop_
_geom_bond_atom_site_label_1
_geom_bond_atom_site_label_2
_geom_bond_distance
_geom_bond_site_symmetry_2
_geom_bond_publ_flag
P1 P2 2.1709(8) . ?
P1 P6 2.2380(8) . ?
P1 C1 1.875(2) . ?
P2 P3 2.2082(8) . ?
P2 P4 2.2571(8) . ?
P6 P5 2.1736(9) . ?
P6 C4 1.870(2) . ?
P3 P5 2.2540(8) . ?
P3 C2 1.858(2) . ?
P4 P5 2.2054(9) . ?
P4 C3 1.851(2) . ?
C1 C2 1.364(3) . ?
C1 C9 1.548(3) . ?
C2 C5 1.551(3) . ?
C13 C3 1.560(3) . ?
C13 C14 1.532(3) . ?
C13 C15 1.540(3) . ?
C13 C16 1.538(3) . ?
C5 C8 1.535(3) . ?
C5 C6 1.548(3) . ?
C5 C7 1.536(3) . ?
C3 C4 1.366(3) . ?
C4 C17 1.551(3) . ?
C8 H8A 0.9800 . ?
C8 H8B 0.9800 . ?
C8 H8C 0.9800 . ?
C17 C18 1.530(3) . ?
C17 C19 1.542(3) . ?
C17 C20 1.529(4) . ?
C14 H14A 0.9800 . ?
C14 H14B 0.9800 . ?
C14 H14C 0.9800 . ?
C9 C11 1.550(3) . ?
C9 C10 1.531(3) . ?
C9 C12 1.540(4) . ?
C15 H15A 0.9800 . ?
C15 H15B 0.9800 . ?
C15 H15C 0.9800 . ?
C6 H6A 0.9800 . ?
C6 H6B 0.9800 . ?
C6 H6C 0.9800 . ?
C18 H18A 0.9800 . ?
C18 H18B 0.9800 . ?
C18 H18C 0.9800 . ?
C16 H16A 0.9800 . ?
C16 H16B 0.9800 . ?
C16 H16C 0.9800 . ?
C7 H7A 0.9800 . ?
C7 H7B 0.9800 . ?
C7 H7C 0.9800 . ?
C11 H11A 0.9800 . ?
C11 H11B 0.9800 . ?
C11 H11C 0.9800 . ?
C10 H10A 0.9800 . ?
C10 H10B 0.9800 . ?
C10 H10C 0.9800 . ?
C19 H19A 0.9800 . ?
C19 H19B 0.9800 . ?
C19 H19C 0.9800 . ?
C20 H20A 0.9800 . ?
C20 H20B 0.9800 . ?
C20 H20C 0.9800 . ?
C12 H12A 0.9800 . ?
C12 H12B 0.9800 . ?
C12 H12C 0.9800 . ?

loop_
_geom_torsion_atom_site_label_1
_geom_torsion_atom_site_label_2
_geom_torsion_atom_site_label_3
_geom_torsion_atom_site_label_4
_geom_torsion
_geom_torsion_site_symmetry_1
_geom_torsion_site_symmetry_2
_geom_torsion_site_symmetry_3
_geom_torsion_site_symmetry_4
_geom_torsion_publ_flag
P1 P6 C4 C3 -51.31(17) . . . . ?
P1 P6 C4 C17 124.75(15) . . . . ?
P1 C1 C2 P3 -29.4(2) . . . . ?
P1 C1 C2 C5 149.37(18) . . . . ?
P1 C1 C9 C11 45.7(2) . . . . ?
P1 C1 C9 C10 161.66(18) . . . . ?
P1 C1 C9 C12 -71.9(2) . . . . ?
P2 P1 C1 C2 50.12(15) . . . . ?
P2 P1 C1 C9 -134.56(14) . . . . ?
P2 P3 C2 C1 -6.96(16) . . . . ?
P2 P3 C2 C5 174.08(12) . . . . ?
P2 P4 C3 C13 -93.31(14) . . . . ?
P2 P4 C3 C4 84.73(16) . . . . ?
P6 P1 C1 C2 -51.69(16) . . . . ?
P6 P1 C1 C9 123.63(14) . . . . ?
P6 C4 C17 C18 162.43(18) . . . . ?
P6 C4 C17 C19 45.7(2) . . . . ?
P6 C4 C17 C20 -72.0(2) . . . . ?
P3 C2 C5 C8 -88.7(2) . . . . ?
P3 C2 C5 C6 28.8(2) . . . . ?
P3 C2 C5 C7 144.29(17) . . . . ?
P4 C3 C4 P6 -29.6(2) . . . . ?
P4 C3 C4 C17 155.4(2) . . . . ?
P5 P6 C4 C3 50.45(17) . . . . ?
P5 P6 C4 C17 -133.49(15) . . . . ?
P5 P3 C2 C1 84.92(15) . . . . ?
P5 P3 C2 C5 -94.04(13) . . . . ?
P5 P4 C3 C13 174.82(13) . . . . ?
P5 P4 C3 C4 -7.15(17) . . . . ?
C1 C2 C5 C8 92.5(3) . . . . ?
C1 C2 C5 C6 -149.9(2) . . . . ?
C1 C2 C5 C7 -34.5(3) . . . . ?
C2 C1 C9 C11 -140.0(2) . . . . ?
C2 C1 C9 C10 -24.0(3) . . . . ?
C2 C1 C9 C12 102.4(3) . . . . ?
C13 C3 C4 P6 148.01(18) . . . . ?
C13 C3 C4 C17 -27.0(4) . . . . ?
C3 C4 C17 C18 -22.4(4) . . . . ?
C3 C4 C17 C19 -139.1(3) . . . . ?
C3 C4 C17 C20 103.2(3) . . . . ?
C14 C13 C3 P4 -89.23(19) . . . . ?
C14 C13 C3 C4 93.1(3) . . . . ?
C9 C1 C2 P3 156.54(19) . . . . ?
C9 C1 C2 C5 -24.7(4) . . . . ?
C15 C13 C3 P4 29.6(2) . . . . ?
C15 C13 C3 C4 -148.1(2) . . . . ?
C16 C13 C3 P4 144.48(16) . . . . ?
C16 C13 C3 C4 -33.2(3) . . . . ?

loop_
_exptl_oxdiff_crystal_face_indexfrac_h
_exptl_oxdiff_crystal_face_indexfrac_k
_exptl_oxdiff_crystal_face_indexfrac_l
_exptl_oxdiff_crystal_face_x
_exptl_oxdiff_crystal_face_y
_exptl_oxdiff_crystal_face_z
1.6040 8.0557 -0.2998 0.5743 0.1750 -0.7997
-3.8627 -2.3575 -10.2787 0.5130 0.1489 0.8454
-0.3075 -7.7577 4.0682 -0.8014 -0.2415 0.5472
3.8504 2.0603 10.4329 -0.5436 -0.1581 -0.8243
11.7606 -0.0622 -9.6643 -0.1840 0.9818 -0.0462
-11.6480 0.2877 9.9161 0.1839 -0.9829 0.0092
